data_7201901
loop_
_publ_author_name
'Wan, Chong-Qing'
'Chen, Xu-Dong'
'Mak, Thomas C. W.'

_publ_section_title
;
 Supramolecular frameworks assembled via intermolecular lone
 pair-aromatic interaction between carbonyl and pyridyl groups
;
_journal_issue 5
_journal_name_full CrystEngComm
_journal_page_first 475
_journal_paper_doi 10.1039/b718823d
_journal_volume 10
_journal_year 2008
_chemical_formula_sum 'C36 H27 Cu N9 O11'
_chemical_formula_weight 825.19
_chemical_name_systematic
;
?
;
_space_group_IT_number 14
_symmetry_cell_setting monoclinic
_symmetry_space_group_name_Hall '-P 2yn'
_symmetry_space_group_name_H-M 'P 1 21/n 1'
_atom_sites_solution_hydrogens geom
_atom_sites_solution_primary direct
_atom_sites_solution_secondary difmap
_audit_creation_method SHELXL-97
_cell_angle_alpha 90.00
_cell_angle_beta 90.286(11)
_cell_angle_gamma 90.00
_cell_formula_units_Z 4
_cell_length_a 9.154(5)
_cell_length_b 21.374(11)
_cell_length_c 18.717(10)
_cell_measurement_temperature 293(2)
_cell_volume 3662(3)
_computing_cell_refinement 'Bruker SMART'
_computing_data_collection 'Bruker SMART'
_computing_data_reduction 'Bruker SAINT'
_computing_molecular_graphics 'Bruker SHELXTL'
_computing_publication_material 'Bruker SHELXTL'
_computing_structure_refinement 'SHELXL-97 (Sheldrick, 1997)'
_computing_structure_solution 'SHELXS-97 (Sheldrick, 1990)'
_diffrn_ambient_temperature 293(2)
_diffrn_measured_fraction_theta_full 0.989
_diffrn_measured_fraction_theta_max 0.989
_diffrn_measurement_device_type 'Bruker P4'
_diffrn_measurement_method '\w scans'
_diffrn_radiation_monochromator graphite
_diffrn_radiation_source 'fine-focus sealed tube'
_diffrn_radiation_type MoK\a
_diffrn_radiation_wavelength 0.71073
_diffrn_reflns_av_R_equivalents 0.0373
_diffrn_reflns_av_sigmaI/netI 0.0449
_diffrn_reflns_limit_h_max 12
_diffrn_reflns_limit_h_min -11
_diffrn_reflns_limit_k_max 28
_diffrn_reflns_limit_k_min -22
_diffrn_reflns_limit_l_max 24
_diffrn_reflns_limit_l_min -24
_diffrn_reflns_number 25386
_diffrn_reflns_theta_full 28.43
_diffrn_reflns_theta_max 28.43
_diffrn_reflns_theta_min 1.45
_exptl_absorpt_coefficient_mu 0.671
_exptl_absorpt_correction_T_max 1.000
_exptl_absorpt_correction_T_min 0.732525
_exptl_absorpt_correction_type multi-scan
_exptl_absorpt_process_details sadabs
_exptl_crystal_colour blue
_exptl_crystal_density_diffrn 1.493
_exptl_crystal_density_method 'not measured'
_exptl_crystal_description block
_exptl_crystal_F_000 1684
_exptl_crystal_size_max 0.35
_exptl_crystal_size_mid 0.31
_exptl_crystal_size_min 0.19
_refine_diff_density_max 0.729
_refine_diff_density_min -0.420
_refine_diff_density_rms 0.089
_refine_ls_extinction_method none
_refine_ls_goodness_of_fit_ref 1.034
_refine_ls_hydrogen_treatment constr
_refine_ls_matrix_type full
_refine_ls_number_parameters 530
_refine_ls_number_reflns 9108
_refine_ls_number_restraints 0
_refine_ls_restrained_S_all 1.034
_refine_ls_R_factor_all 0.1034
_refine_ls_R_factor_gt 0.0565
_refine_ls_shift/su_max 0.000
_refine_ls_shift/su_mean 0.000
_refine_ls_structure_factor_coef Fsqd
_refine_ls_weighting_details 'calc w=1/[\s^2^(Fo^2^)+(0.1248P)^2^+1.9743P] where P=(Fo^2^+2Fc^2^)/3'
_refine_ls_weighting_scheme calc
_refine_ls_wR_factor_gt 0.1782
_refine_ls_wR_factor_ref 0.2226
_reflns_number_gt 5394
_reflns_number_total 9108
_reflns_threshold_expression >2sigma(I)
_cod_data_source_file b718823d.txt
_cod_data_source_block Complex2
_cod_depositor_comments
;
The following automatic conversions were performed:
'_symmetry_cell_setting' value 'Monoclinic' changed to 'monoclinic'
according to '/home/saulius/struct/CIF-dictionaries/cif_core.dic'
dictionary named 'cif_core.dic' version 2.4.1 from 2010-06-29.

Automatic conversion script
Id: cif_fix_enum 1527 2010-12-29 10:47:43Z saulius 
;
_cod_original_sg_symbol_H-M P2(1)/n
_cod_database_code 7201901

loop_
_symmetry_equiv_pos_as_xyz
'x, y, z'
'-x+1/2, y+1/2, -z+1/2'
'-x, -y, -z'
'x-1/2, -y-1/2, z-1/2'

loop_
_atom_site_label
_atom_site_type_symbol
_atom_site_fract_x
_atom_site_fract_y
_atom_site_fract_z
_atom_site_U_iso_or_equiv
_atom_site_adp_type
_atom_site_occupancy
_atom_site_symmetry_multiplicity
_atom_site_calc_flag
_atom_site_refinement_flags
_atom_site_disorder_assembly
_atom_site_disorder_group
Cu1 Cu 0.5000 0.5000 0.0000 0.03923(18) Uani 1 2 d S . .
Cu2 Cu 0.5000 0.5000 0.5000 0.04364(19) Uani 1 2 d S . .
N1 N 0.5542(3) 0.54257(13) 0.09606(15) 0.0396(6) Uani 1 1 d . . .
N3 N 0.2909(3) 0.49215(12) 0.03446(16) 0.0369(6) Uani 1 1 d . . .
N2 N 0.2223(3) 0.64993(13) 0.14507(15) 0.0408(6) Uani 1 1 d . . .
N4 N 0.5453(3) 0.59067(14) 0.47421(16) 0.0452(7) Uani 1 1 d . . .
N6 N 0.4007(3) 0.48470(14) 0.40237(16) 0.0434(7) Uani 1 1 d . . .
N5 N 0.2222(3) 0.64451(14) 0.34145(17) 0.0489(7) Uani 1 1 d . . .
N7 N 0.3632(4) 0.64281(16) -0.0683(2) 0.0603(9) Uani 1 1 d . . .
N8 N 0.1619(8) 0.5273(4) 0.5818(3) 0.119(2) Uani 1 1 d . . .
N9 N 0.3027(7) 0.6625(4) -0.3076(5) 0.156(3) Uani 1 1 d . . .
O1 O 0.5011(3) 0.72176(15) 0.24188(17) 0.0711(9) Uani 1 1 d . . .
O2 O -0.1311(2) 0.60608(13) 0.09685(15) 0.0534(7) Uani 1 1 d . . .
O3 O 0.3665(4) 0.78715(14) 0.4027(2) 0.0960(13) Uani 1 1 d . . .
O4 O 0.0202(3) 0.53581(16) 0.24098(15) 0.0624(8) Uani 1 1 d . . .
O5 O 0.3308(6) 0.6821(2) -0.0220(3) 0.1250(18) Uani 1 1 d . . .
O6 O 0.2918(9) 0.6428(3) -0.1194(4) 0.199(4) Uani 1 1 d . . .
O7 O 0.4582(3) 0.60491(13) -0.05453(17) 0.0596(7) Uani 1 1 d . . .
O8 O 0.1908(13) 0.4864(4) 0.6297(4) 0.225(5) Uani 1 1 d . . .
O9 O 0.0455(7) 0.5517(6) 0.5805(5) 0.237(6) Uani 1 1 d . . .
O10 O 0.2598(3) 0.53863(16) 0.54211(17) 0.0683(8) Uani 1 1 d . . .
C1 C 0.5063(3) 0.59944(16) 0.11323(19) 0.0406(7) Uani 1 1 d . . .
H1A H 0.4625 0.6234 0.0776 0.049 Uiso 1 1 calc R . .
C2 C 0.5178(4) 0.62505(17) 0.18116(19) 0.0432(8) Uani 1 1 d . . .
C3 C 0.5956(4) 0.5919(2) 0.2322(2) 0.0511(9) Uani 1 1 d . . .
H3A H 0.6093 0.6082 0.2778 0.061 Uiso 1 1 calc R . .
C4 C 0.6521(4) 0.5345(2) 0.2142(2) 0.0551(10) Uani 1 1 d . . .
H4A H 0.7074 0.5119 0.2471 0.066 Uiso 1 1 calc R . .
C5 C 0.6263(4) 0.51081(18) 0.1476(2) 0.0467(9) Uani 1 1 d . . .
H5A H 0.6601 0.4708 0.1373 0.056 Uiso 1 1 calc R . .
C6 C 0.4466(4) 0.68556(17) 0.1994(2) 0.0500(9) Uani 1 1 d . . .
C7 C 0.3005(4) 0.69927(16) 0.1664(2) 0.0460(8) Uani 1 1 d . . .
C8 C 0.2493(5) 0.76040(19) 0.1594(3) 0.0682(12) Uani 1 1 d . . .
H8A H 0.3063 0.7942 0.1739 0.082 Uiso 1 1 calc R . .
C9 C 0.1112(6) 0.7697(2) 0.1303(3) 0.0764(14) Uani 1 1 d . . .
H9A H 0.0743 0.8100 0.1249 0.092 Uiso 1 1 calc R . .
C10 C 0.0298(5) 0.71918(18) 0.1096(3) 0.0596(11) Uani 1 1 d . . .
H10A H -0.0635 0.7246 0.0907 0.072 Uiso 1 1 calc R . .
C11 C 0.0883(4) 0.65993(16) 0.11745(19) 0.0415(8) Uani 1 1 d . . .
C12 C 0.0016(3) 0.60338(15) 0.09795(18) 0.0382(7) Uani 1 1 d . . .
C13 C 0.0793(3) 0.54402(15) 0.08059(17) 0.0347(7) Uani 1 1 d . . .
C14 C 0.2158(3) 0.54406(15) 0.05000(17) 0.0361(7) Uani 1 1 d . . .
H14A H 0.2583 0.5825 0.0395 0.043 Uiso 1 1 calc R . .
C15 C 0.2279(3) 0.43745(16) 0.04863(19) 0.0400(7) Uani 1 1 d . . .
H15A H 0.2789 0.4009 0.0385 0.048 Uiso 1 1 calc R . .
C16 C 0.0905(4) 0.43265(16) 0.07754(19) 0.0417(7) Uani 1 1 d . . .
H16A H 0.0492 0.3936 0.0858 0.050 Uiso 1 1 calc R . .
C17 C 0.0146(3) 0.48661(16) 0.09425(19) 0.0392(7) Uani 1 1 d . . .
H17A H -0.0781 0.4844 0.1143 0.047 Uiso 1 1 calc R . .
C18 C 0.6855(4) 0.61029(19) 0.4720(2) 0.0547(10) Uani 1 1 d . . .
H18A H 0.7593 0.5833 0.4868 0.066 Uiso 1 1 calc R . .
C19 C 0.7220(5) 0.6693(2) 0.4481(3) 0.0649(12) Uani 1 1 d . . .
H19A H 0.8187 0.6825 0.4494 0.078 Uiso 1 1 calc R . .
C20 C 0.6152(5) 0.70829(19) 0.4226(2) 0.0602(11) Uani 1 1 d . . .
H20A H 0.6392 0.7476 0.4048 0.072 Uiso 1 1 calc R . .
C21 C 0.4710(4) 0.68870(16) 0.4236(2) 0.0495(9) Uani 1 1 d . . .
C22 C 0.4413(4) 0.63005(16) 0.4519(2) 0.0469(8) Uani 1 1 d . . .
H22A H 0.3443 0.6176 0.4556 0.056 Uiso 1 1 calc R . .
C23 C 0.3530(5) 0.73050(18) 0.3964(2) 0.0618(11) Uani 1 1 d . . .
C24 C 0.4638(4) 0.44478(18) 0.3563(2) 0.0505(9) Uani 1 1 d . . .
H24A H 0.5459 0.4224 0.3709 0.061 Uiso 1 1 calc R . .
C25 C 0.4099(5) 0.4361(2) 0.2879(2) 0.0571(10) Uani 1 1 d . . .
H25A H 0.4522 0.4065 0.2579 0.069 Uiso 1 1 calc R . .
C26 C 0.2933(5) 0.47133(19) 0.2643(2) 0.0528(9) Uani 1 1 d . . .
H26A H 0.2577 0.4667 0.2180 0.063 Uiso 1 1 calc R . .
C27 C 0.2300(4) 0.51365(17) 0.31048(19) 0.0451(8) Uani 1 1 d . . .
C28 C 0.2833(4) 0.51721(17) 0.38009(19) 0.0435(8) Uani 1 1 d . . .
H28A H 0.2358 0.5431 0.4125 0.052 Uiso 1 1 calc R . .
C29 C 0.1089(4) 0.55464(19) 0.2844(2) 0.0491(9) Uani 1 1 d . . .
C30 C 0.1033(4) 0.62161(19) 0.3093(2) 0.0514(9) Uani 1 1 d . . .
C31 C -0.0201(5) 0.6576(2) 0.2928(2) 0.0668(12) Uani 1 1 d . . .
H31A H -0.0999 0.6400 0.2694 0.080 Uiso 1 1 calc R . .
C32 C -0.0203(6) 0.7193(3) 0.3121(3) 0.0758(14) Uani 1 1 d . . .
H32A H -0.1011 0.7444 0.3026 0.091 Uiso 1 1 calc R . .
C33 C 0.1018(6) 0.7438(2) 0.3459(3) 0.0730(13) Uani 1 1 d . . .
H33A H 0.1045 0.7858 0.3589 0.088 Uiso 1 1 calc R . .
C34 C 0.2203(5) 0.70509(19) 0.3604(2) 0.0566(10) Uani 1 1 d . . .
C35 C 0.1978(7) 0.6451(3) -0.2816(3) 0.0905(16) Uani 1 1 d . . .
C36 C 0.0692(7) 0.6238(3) -0.2527(4) 0.0982(18) Uiso 1 1 d . . .
H36A H 0.0764 0.6243 -0.2016 0.147 Uiso 1 1 calc R . .
H36B H 0.0512 0.5818 -0.2687 0.147 Uiso 1 1 calc R . .
H36C H -0.0098 0.6504 -0.2678 0.147 Uiso 1 1 calc R . .
O1W O 0.199(2) 0.6943(7) 0.5309(11) 0.105(6) Uani 0.25 1 d P . .
O1W' O 0.0812(13) 0.6679(9) 0.5036(7) 0.197(8) Uani 0.50 1 d P . .
O1W" O 0.1028(16) 0.7310(9) 0.5490(7) 0.096(6) Uani 0.25 1 d P . .

loop_
_atom_site_aniso_label
_atom_site_aniso_U_11
_atom_site_aniso_U_22
_atom_site_aniso_U_33
_atom_site_aniso_U_23
_atom_site_aniso_U_13
_atom_site_aniso_U_12
Cu1 0.0267(3) 0.0442(3) 0.0469(4) -0.0149(3) 0.0064(2) 0.0001(2)
Cu2 0.0581(4) 0.0359(3) 0.0369(3) 0.0033(2) -0.0075(3) -0.0125(3)
N1 0.0284(12) 0.0445(15) 0.0460(16) -0.0086(13) 0.0060(11) -0.0018(11)
N3 0.0283(12) 0.0408(15) 0.0415(15) -0.0100(12) 0.0029(11) 0.0004(10)
N2 0.0418(15) 0.0365(14) 0.0441(16) -0.0104(12) 0.0074(12) 0.0018(12)
N4 0.0551(17) 0.0409(15) 0.0396(16) 0.0012(13) -0.0022(13) -0.0150(14)
N6 0.0544(18) 0.0404(15) 0.0354(15) 0.0010(12) -0.0040(13) -0.0134(13)
N5 0.0539(18) 0.0469(17) 0.0459(17) 0.0027(14) -0.0004(14) -0.0048(14)
N7 0.067(2) 0.0460(19) 0.068(2) 0.0153(17) -0.0140(19) -0.0037(17)
N8 0.118(5) 0.147(5) 0.092(4) -0.045(4) 0.047(4) -0.062(4)
N9 0.109(5) 0.149(6) 0.209(8) -0.017(6) 0.053(5) -0.019(4)
O1 0.071(2) 0.0641(19) 0.078(2) -0.0347(16) -0.0072(17) -0.0127(15)
O2 0.0326(12) 0.0592(16) 0.0684(18) -0.0066(13) 0.0025(11) 0.0093(11)
O3 0.107(3) 0.0359(16) 0.145(4) -0.0060(19) -0.023(3) -0.0032(17)
O4 0.0588(17) 0.079(2) 0.0490(17) -0.0037(14) -0.0114(13) -0.0135(15)
O5 0.171(5) 0.087(3) 0.117(4) -0.017(3) -0.014(3) 0.062(3)
O6 0.286(8) 0.128(4) 0.183(6) -0.046(4) -0.160(6) 0.097(5)
O7 0.0459(14) 0.0533(16) 0.080(2) 0.0016(15) -0.0012(14) 0.0077(13)
O8 0.389(14) 0.167(6) 0.120(5) 0.010(5) 0.119(7) -0.083(7)
O9 0.078(4) 0.429(16) 0.204(8) -0.120(9) 0.030(4) -0.016(6)
O10 0.0627(18) 0.083(2) 0.0594(18) 0.0049(16) 0.0116(15) -0.0127(16)
C1 0.0337(16) 0.0428(18) 0.0454(19) -0.0082(15) 0.0039(14) -0.0029(13)
C2 0.0367(16) 0.0485(19) 0.045(2) -0.0094(15) 0.0067(14) -0.0091(14)
C3 0.0432(19) 0.065(2) 0.045(2) -0.0084(18) -0.0005(16) -0.0070(17)
C4 0.0420(19) 0.069(3) 0.054(2) 0.003(2) -0.0017(17) 0.0008(18)
C5 0.0322(16) 0.049(2) 0.059(2) -0.0032(17) 0.0049(16) 0.0011(14)
C6 0.053(2) 0.046(2) 0.051(2) -0.0132(17) 0.0092(17) -0.0106(16)
C7 0.0463(19) 0.0386(18) 0.053(2) -0.0148(15) 0.0117(16) -0.0026(15)
C8 0.075(3) 0.038(2) 0.092(3) -0.016(2) 0.013(3) -0.004(2)
C9 0.085(3) 0.038(2) 0.107(4) -0.003(2) 0.004(3) 0.012(2)
C10 0.055(2) 0.044(2) 0.080(3) -0.002(2) -0.002(2) 0.0110(18)
C11 0.0402(17) 0.0396(17) 0.0448(19) -0.0040(14) 0.0070(14) 0.0075(14)
C12 0.0347(16) 0.0434(18) 0.0366(17) -0.0023(14) 0.0050(13) 0.0054(13)
C13 0.0314(15) 0.0378(16) 0.0349(16) -0.0053(13) 0.0020(12) 0.0000(13)
C14 0.0302(14) 0.0372(16) 0.0409(18) -0.0073(13) 0.0034(13) 0.0003(12)
C15 0.0337(15) 0.0391(17) 0.0473(19) -0.0083(15) -0.0002(14) 0.0031(13)
C16 0.0406(17) 0.0376(17) 0.0469(19) -0.0018(15) 0.0025(14) -0.0045(14)
C17 0.0277(15) 0.0467(18) 0.0431(19) -0.0043(14) 0.0052(13) -0.0020(13)
C18 0.058(2) 0.052(2) 0.054(2) 0.0028(18) -0.0039(18) -0.0129(18)
C19 0.058(2) 0.060(3) 0.077(3) 0.007(2) -0.003(2) -0.025(2)
C20 0.075(3) 0.043(2) 0.063(3) 0.0045(18) 0.002(2) -0.024(2)
C21 0.068(2) 0.0352(17) 0.045(2) -0.0034(15) -0.0006(17) -0.0086(16)
C22 0.056(2) 0.0401(18) 0.044(2) -0.0016(15) -0.0010(16) -0.0149(16)
C23 0.080(3) 0.0349(19) 0.070(3) 0.0012(18) 0.001(2) -0.0065(19)
C24 0.058(2) 0.044(2) 0.049(2) -0.0026(16) -0.0011(18) -0.0086(17)
C25 0.073(3) 0.053(2) 0.045(2) -0.0138(18) 0.0028(19) -0.007(2)
C26 0.062(2) 0.058(2) 0.038(2) -0.0084(17) -0.0024(17) -0.0108(19)
C27 0.0486(19) 0.0488(19) 0.0380(19) -0.0005(15) -0.0003(15) -0.0145(16)
C28 0.0492(19) 0.0434(18) 0.0379(19) 0.0001(15) 0.0000(15) -0.0117(15)
C29 0.051(2) 0.059(2) 0.0374(19) 0.0018(16) 0.0025(16) -0.0097(17)
C30 0.052(2) 0.063(2) 0.039(2) 0.0047(17) 0.0035(16) -0.0046(18)
C31 0.053(2) 0.083(3) 0.065(3) 0.006(2) 0.003(2) 0.004(2)
C32 0.069(3) 0.080(3) 0.078(3) 0.008(3) 0.003(3) 0.021(3)
C33 0.085(3) 0.059(3) 0.075(3) 0.006(2) 0.007(3) 0.014(2)
C34 0.070(3) 0.046(2) 0.053(2) 0.0063(18) 0.002(2) 0.0032(19)
C35 0.089(4) 0.083(4) 0.099(4) -0.009(3) 0.013(3) 0.004(3)
O1W 0.118(14) 0.071(10) 0.126(15) 0.016(9) 0.037(12) 0.037(10)
O1W' 0.095(7) 0.35(2) 0.151(11) 0.146(13) 0.027(7) 0.098(11)
O1W" 0.072(8) 0.170(16) 0.046(7) -0.016(9) 0.004(6) 0.066(10)

loop_
_atom_type_symbol
_atom_type_description
_atom_type_scat_dispersion_real
_atom_type_scat_dispersion_imag
_atom_type_scat_source
C C 0.0033 0.0016 'International Tables Vol C Tables 4.2.6.8 and 6.1.1.4'
H H 0.0000 0.0000 'International Tables Vol C Tables 4.2.6.8 and 6.1.1.4'
N N 0.0061 0.0033 'International Tables Vol C Tables 4.2.6.8 and 6.1.1.4'
O O 0.0106 0.0060 'International Tables Vol C Tables 4.2.6.8 and 6.1.1.4'
Cu Cu 0.3201 1.2651 'International Tables Vol C Tables 4.2.6.8 and 6.1.1.4'

loop_
_geom_angle_atom_site_label_1
_geom_angle_atom_site_label_2
_geom_angle_atom_site_label_3
_geom_angle
_geom_angle_site_symmetry_1
_geom_angle_site_symmetry_3
_geom_angle_publ_flag
N3 Cu1 N3 180.0(2) . 3_665 ?
N3 Cu1 N1 90.99(11) . 3_665 ?
N3 Cu1 N1 89.01(11) 3_665 3_665 ?
N3 Cu1 N1 89.01(11) . . ?
N3 Cu1 N1 90.99(11) 3_665 . ?
N1 Cu1 N1 180.00(15) 3_665 . ?
N4 Cu2 N4 180.000(1) 3_666 . ?
N4 Cu2 N6 88.27(11) 3_666 . ?
N4 Cu2 N6 91.73(11) . . ?
N4 Cu2 N6 91.73(11) 3_666 3_666 ?
N4 Cu2 N6 88.27(11) . 3_666 ?
N6 Cu2 N6 180.000(1) . 3_666 ?
C1 N1 C5 116.5(3) . . ?
C1 N1 Cu1 122.1(2) . . ?
C5 N1 Cu1 120.9(2) . . ?
C15 N3 C14 117.5(3) . . ?
C15 N3 Cu1 123.1(2) . . ?
C14 N3 Cu1 119.1(2) . . ?
C7 N2 C11 118.4(3) . . ?
C22 N4 C18 118.0(3) . . ?
C22 N4 Cu2 121.8(2) . . ?
C18 N4 Cu2 119.8(3) . . ?
C28 N6 C24 118.3(3) . . ?
C28 N6 Cu2 122.7(2) . . ?
C24 N6 Cu2 118.7(3) . . ?
C30 N5 C34 117.5(4) . . ?
O6 N7 O7 125.3(5) . . ?
O6 N7 O5 116.1(5) . . ?
O7 N7 O5 118.4(4) . . ?
O9 N8 O10 125.2(10) . . ?
O9 N8 O8 119.8(8) . . ?
O10 N8 O8 114.9(9) . . ?
N1 C1 C2 123.9(4) . . ?
N1 C1 H1A 118.1 . . ?
C2 C1 H1A 118.1 . . ?
C3 C2 C1 117.8(3) . . ?
C3 C2 C6 120.8(3) . . ?
C1 C2 C6 121.4(3) . . ?
C4 C3 C2 118.7(4) . . ?
C4 C3 H3A 120.7 . . ?
C2 C3 H3A 120.7 . . ?
C5 C4 C3 119.5(4) . . ?
C5 C4 H4A 120.3 . . ?
C3 C4 H4A 120.3 . . ?
N1 C5 C4 123.2(4) . . ?
N1 C5 H5A 118.4 . . ?
C4 C5 H5A 118.4 . . ?
O1 C6 C2 121.6(4) . . ?
O1 C6 C7 120.5(3) . . ?
C2 C6 C7 117.8(3) . . ?
N2 C7 C8 122.2(4) . . ?
N2 C7 C6 116.4(3) . . ?
C8 C7 C6 121.4(4) . . ?
C9 C8 C7 118.4(4) . . ?
C9 C8 H8A 120.8 . . ?
C7 C8 H8A 120.8 . . ?
C10 C9 C8 119.5(4) . . ?
C10 C9 H9A 120.3 . . ?
C8 C9 H9A 120.3 . . ?
C9 C10 C11 118.9(4) . . ?
C9 C10 H10A 120.6 . . ?
C11 C10 H10A 120.6 . . ?
N2 C11 C10 122.6(3) . . ?
N2 C11 C12 116.7(3) . . ?
C10 C11 C12 120.7(3) . . ?
O2 C12 C11 119.8(3) . . ?
O2 C12 C13 120.9(3) . . ?
C11 C12 C13 119.3(3) . . ?
C14 C13 C17 117.8(3) . . ?
C14 C13 C12 121.7(3) . . ?
C17 C13 C12 120.5(3) . . ?
N3 C14 C13 123.9(3) . . ?
N3 C14 H14A 118.0 . . ?
C13 C14 H14A 118.0 . . ?
N3 C15 C16 122.8(3) . . ?
N3 C15 H15A 118.6 . . ?
C16 C15 H15A 118.6 . . ?
C15 C16 C17 119.2(3) . . ?
C15 C16 H16A 120.4 . . ?
C17 C16 H16A 120.4 . . ?
C16 C17 C13 118.7(3) . . ?
C16 C17 H17A 120.7 . . ?
C13 C17 H17A 120.7 . . ?
N4 C18 C19 121.7(4) . . ?
N4 C18 H18A 119.1 . . ?
C19 C18 H18A 119.1 . . ?
C20 C19 C18 119.7(4) . . ?
C20 C19 H19A 120.1 . . ?
C18 C19 H19A 120.1 . . ?
C19 C20 C21 119.3(4) . . ?
C19 C20 H20A 120.3 . . ?
C21 C20 H20A 120.3 . . ?
C20 C21 C22 117.8(4) . . ?
C20 C21 C23 120.2(3) . . ?
C22 C21 C23 121.9(4) . . ?
N4 C22 C21 123.2(4) . . ?
N4 C22 H22A 118.4 . . ?
C21 C22 H22A 118.4 . . ?
O3 C23 C34 119.1(4) . . ?
O3 C23 C21 119.2(4) . . ?
C34 C23 C21 121.6(3) . . ?
N6 C24 C25 121.8(4) . . ?
N6 C24 H24A 119.1 . . ?
C25 C24 H24A 119.1 . . ?
C26 C25 C24 119.7(4) . . ?
C26 C25 H25A 120.2 . . ?
C24 C25 H25A 120.2 . . ?
C25 C26 C27 119.0(4) . . ?
C25 C26 H26A 120.5 . . ?
C27 C26 H26A 120.5 . . ?
C26 C27 C28 118.4(4) . . ?
C26 C27 C29 119.5(3) . . ?
C28 C27 C29 122.0(3) . . ?
N6 C28 C27 122.6(4) . . ?
N6 C28 H28A 118.7 . . ?
C27 C28 H28A 118.7 . . ?
O4 C29 C27 121.1(4) . . ?
O4 C29 C30 119.8(4) . . ?
C27 C29 C30 118.9(3) . . ?
N5 C30 C31 123.6(4) . . ?
N5 C30 C29 117.3(3) . . ?
C31 C30 C29 118.9(4) . . ?
C32 C31 C30 118.4(5) . . ?
C32 C31 H31A 120.8 . . ?
C30 C31 H31A 120.8 . . ?
C31 C32 C33 118.8(5) . . ?
C31 C32 H32A 120.6 . . ?
C33 C32 H32A 120.6 . . ?
C32 C33 C34 119.5(5) . . ?
C32 C33 H33A 120.2 . . ?
C34 C33 H33A 120.2 . . ?
N5 C34 C33 122.2(4) . . ?
N5 C34 C23 117.4(4) . . ?
C33 C34 C23 120.4(4) . . ?
N9 C35 C36 177.9(9) . . ?
C35 C36 H36A 109.5 . . ?
C35 C36 H36B 109.5 . . ?
H36A C36 H36B 109.5 . . ?
C35 C36 H36C 109.5 . . ?
H36A C36 H36C 109.5 . . ?
H36B C36 H36C 109.5 . . ?
O1W" O1W O1W' 78.0(16) . . ?
O1W O1W' O1W" 48.5(12) . . ?
O1W O1W" O1W' 53.5(12) . . ?

loop_
_geom_bond_atom_site_label_1
_geom_bond_atom_site_label_2
_geom_bond_distance
_geom_bond_site_symmetry_2
_geom_bond_publ_flag
Cu1 N3 2.030(3) . ?
Cu1 N3 2.030(3) 3_665 ?
Cu1 N1 2.073(3) 3_665 ?
Cu1 N1 2.073(3) . ?
Cu2 N4 2.040(3) 3_666 ?
Cu2 N4 2.040(3) . ?
Cu2 N6 2.063(3) . ?
Cu2 N6 2.063(3) 3_666 ?
N1 C1 1.332(4) . ?
N1 C5 1.349(5) . ?
N3 C15 1.331(4) . ?
N3 C14 1.338(4) . ?
N2 C7 1.335(4) . ?
N2 C11 1.345(4) . ?
N4 C22 1.336(5) . ?
N4 C18 1.351(5) . ?
N6 C28 1.344(5) . ?
N6 C24 1.345(5) . ?
N5 C30 1.335(5) . ?
N5 C34 1.343(5) . ?
N7 O6 1.155(6) . ?
N7 O7 1.215(4) . ?
N7 O5 1.245(5) . ?
N8 O9 1.186(10) . ?
N8 O10 1.192(6) . ?
N8 O8 1.279(11) . ?
N9 C35 1.141(8) . ?
O1 C6 1.216(4) . ?
O2 C12 1.216(4) . ?
O3 C23 1.223(5) . ?
O4 C29 1.215(4) . ?
C1 C2 1.388(5) . ?
C1 H1A 0.9300 . ?
C2 C3 1.384(5) . ?
C2 C6 1.488(5) . ?
C3 C4 1.375(6) . ?
C3 H3A 0.9300 . ?
C4 C5 1.364(6) . ?
C4 H4A 0.9300 . ?
C5 H5A 0.9300 . ?
C6 C7 1.498(6) . ?
C7 C8 1.394(6) . ?
C8 C9 1.389(7) . ?
C8 H8A 0.9300 . ?
C9 C10 1.366(6) . ?
C9 H9A 0.9300 . ?
C10 C11 1.383(5) . ?
C10 H10A 0.9300 . ?
C11 C12 1.491(5) . ?
C12 C13 1.491(4) . ?
C13 C14 1.377(4) . ?
C13 C17 1.387(5) . ?
C14 H14A 0.9300 . ?
C15 C16 1.375(5) . ?
C15 H15A 0.9300 . ?
C16 C17 1.383(5) . ?
C16 H16A 0.9300 . ?
C17 H17A 0.9300 . ?
C18 C19 1.379(6) . ?
C18 H18A 0.9300 . ?
C19 C20 1.369(6) . ?
C19 H19A 0.9300 . ?
C20 C21 1.385(6) . ?
C20 H20A 0.9300 . ?
C21 C22 1.389(5) . ?
C21 C23 1.490(6) . ?
C22 H22A 0.9300 . ?
C23 C34 1.488(6) . ?
C24 C25 1.383(6) . ?
C24 H24A 0.9300 . ?
C25 C26 1.378(6) . ?
C25 H25A 0.9300 . ?
C26 C27 1.381(5) . ?
C26 H26A 0.9300 . ?
C27 C28 1.391(5) . ?
C27 C29 1.492(6) . ?
C28 H28A 0.9300 . ?
C29 C30 1.506(6) . ?
C30 C31 1.399(6) . ?
C31 C32 1.368(7) . ?
C31 H31A 0.9300 . ?
C32 C33 1.384(7) . ?
C32 H32A 0.9300 . ?
C33 C34 1.390(6) . ?
C33 H33A 0.9300 . ?
C35 C36 1.375(8) . ?
C36 H36A 0.9600 . ?
C36 H36B 0.9600 . ?
C36 H36C 0.9600 . ?
O1W O1W" 1.229(19) . ?
O1W O1W' 1.32(2) . ?
O1W' O1W" 1.60(3) . ?

loop_
_geom_torsion_atom_site_label_1
_geom_torsion_atom_site_label_2
_geom_torsion_atom_site_label_3
_geom_torsion_atom_site_label_4
_geom_torsion
_geom_torsion_site_symmetry_1
_geom_torsion_site_symmetry_2
_geom_torsion_site_symmetry_3
_geom_torsion_site_symmetry_4
_geom_torsion_publ_flag
N3 Cu1 N1 C1 -68.9(3) . . . . ?
N3 Cu1 N1 C1 111.1(3) 3_665 . . . ?
N1 Cu1 N1 C1 45(100) 3_665 . . . ?
N3 Cu1 N1 C5 103.4(3) . . . . ?
N3 Cu1 N1 C5 -76.6(3) 3_665 . . . ?
N1 Cu1 N1 C5 -143(100) 3_665 . . . ?
N3 Cu1 N3 C15 91.0(3) 3_665 . . . ?
N1 Cu1 N3 C15 67.2(3) 3_665 . . . ?
N1 Cu1 N3 C15 -112.8(3) . . . . ?
N3 Cu1 N3 C14 -95.2(2) 3_665 . . . ?
N1 Cu1 N3 C14 -119.0(3) 3_665 . . . ?
N1 Cu1 N3 C14 61.0(3) . . . . ?
N4 Cu2 N4 C22 0(100) 3_666 . . . ?
N6 Cu2 N4 C22 53.7(3) . . . . ?
N6 Cu2 N4 C22 -126.3(3) 3_666 . . . ?
N4 Cu2 N4 C18 0(100) 3_666 . . . ?
N6 Cu2 N4 C18 -119.0(3) . . . . ?
N6 Cu2 N4 C18 61.0(3) 3_666 . . . ?
N4 Cu2 N6 C28 119.8(3) 3_666 . . . ?
N4 Cu2 N6 C28 -60.2(3) . . . . ?
N6 Cu2 N6 C28 -13(100) 3_666 . . . ?
N4 Cu2 N6 C24 -66.6(3) 3_666 . . . ?
N4 Cu2 N6 C24 113.4(3) . . . . ?
N6 Cu2 N6 C24 161(100) 3_666 . . . ?
C5 N1 C1 C2 -4.5(5) . . . . ?
Cu1 N1 C1 C2 168.1(2) . . . . ?
N1 C1 C2 C3 6.2(5) . . . . ?
N1 C1 C2 C6 -172.5(3) . . . . ?
C1 C2 C3 C4 -2.6(5) . . . . ?
C6 C2 C3 C4 176.1(3) . . . . ?
C2 C3 C4 C5 -2.1(6) . . . . ?
C1 N1 C5 C4 -0.7(5) . . . . ?
Cu1 N1 C5 C4 -173.4(3) . . . . ?
C3 C4 C5 N1 4.0(6) . . . . ?
C3 C2 C6 O1 34.6(5) . . . . ?
C1 C2 C6 O1 -146.6(4) . . . . ?
C3 C2 C6 C7 -142.2(4) . . . . ?
C1 C2 C6 C7 36.5(5) . . . . ?
C11 N2 C7 C8 -1.5(5) . . . . ?
C11 N2 C7 C6 177.7(3) . . . . ?
O1 C6 C7 N2 -153.6(4) . . . . ?
C2 C6 C7 N2 23.3(5) . . . . ?
O1 C6 C7 C8 25.7(6) . . . . ?
C2 C6 C7 C8 -157.4(4) . . . . ?
N2 C7 C8 C9 1.1(7) . . . . ?
C6 C7 C8 C9 -178.1(4) . . . . ?
C7 C8 C9 C10 0.2(8) . . . . ?
C8 C9 C10 C11 -0.9(8) . . . . ?
C7 N2 C11 C10 0.8(5) . . . . ?
C7 N2 C11 C12 -176.8(3) . . . . ?
C9 C10 C11 N2 0.5(7) . . . . ?
C9 C10 C11 C12 177.9(4) . . . . ?
N2 C11 C12 O2 154.4(3) . . . . ?
C10 C11 C12 O2 -23.2(5) . . . . ?
N2 C11 C12 C13 -25.1(5) . . . . ?
C10 C11 C12 C13 157.3(4) . . . . ?
O2 C12 C13 C14 149.9(3) . . . . ?
C11 C12 C13 C14 -30.6(5) . . . . ?
O2 C12 C13 C17 -29.4(5) . . . . ?
C11 C12 C13 C17 150.1(3) . . . . ?
C15 N3 C14 C13 1.1(5) . . . . ?
Cu1 N3 C14 C13 -173.1(3) . . . . ?
C17 C13 C14 N3 -1.8(5) . . . . ?
C12 C13 C14 N3 178.9(3) . . . . ?
C14 N3 C15 C16 0.5(5) . . . . ?
Cu1 N3 C15 C16 174.5(3) . . . . ?
N3 C15 C16 C17 -1.4(5) . . . . ?
C15 C16 C17 C13 0.6(5) . . . . ?
C14 C13 C17 C16 0.9(5) . . . . ?
C12 C13 C17 C16 -179.8(3) . . . . ?
C22 N4 C18 C19 0.6(6) . . . . ?
Cu2 N4 C18 C19 173.6(3) . . . . ?
N4 C18 C19 C20 -3.3(7) . . . . ?
C18 C19 C20 C21 2.4(7) . . . . ?
C19 C20 C21 C22 1.1(6) . . . . ?
C19 C20 C21 C23 179.8(4) . . . . ?
C18 N4 C22 C21 3.1(5) . . . . ?
Cu2 N4 C22 C21 -169.7(3) . . . . ?
C20 C21 C22 N4 -4.0(6) . . . . ?
C23 C21 C22 N4 177.4(4) . . . . ?
C20 C21 C23 O3 -31.9(6) . . . . ?
C22 C21 C23 O3 146.7(5) . . . . ?
C20 C21 C23 C34 146.9(4) . . . . ?
C22 C21 C23 C34 -34.5(6) . . . . ?
C28 N6 C24 C25 -0.8(5) . . . . ?
Cu2 N6 C24 C25 -174.7(3) . . . . ?
N6 C24 C25 C26 3.5(6) . . . . ?
C24 C25 C26 C27 -1.7(6) . . . . ?
C25 C26 C27 C28 -2.4(6) . . . . ?
C25 C26 C27 C29 176.6(3) . . . . ?
C24 N6 C28 C27 -3.6(5) . . . . ?
Cu2 N6 C28 C27 170.0(3) . . . . ?
C26 C27 C28 N6 5.3(5) . . . . ?
C29 C27 C28 N6 -173.8(3) . . . . ?
C26 C27 C29 O4 35.0(5) . . . . ?
C28 C27 C29 O4 -145.9(4) . . . . ?
C26 C27 C29 C30 -141.1(4) . . . . ?
C28 C27 C29 C30 37.9(5) . . . . ?
C34 N5 C30 C31 1.8(6) . . . . ?
C34 N5 C30 C29 176.7(3) . . . . ?
O4 C29 C30 N5 -162.8(3) . . . . ?
C27 C29 C30 N5 13.4(5) . . . . ?
O4 C29 C30 C31 12.4(5) . . . . ?
C27 C29 C30 C31 -171.4(3) . . . . ?
N5 C30 C31 C32 -1.4(6) . . . . ?
C29 C30 C31 C32 -176.3(4) . . . . ?
C30 C31 C32 C33 0.9(7) . . . . ?
C31 C32 C33 C34 -0.9(7) . . . . ?
C30 N5 C34 C33 -1.7(6) . . . . ?
C30 N5 C34 C23 179.9(3) . . . . ?
C32 C33 C34 N5 1.4(7) . . . . ?
C32 C33 C34 C23 179.6(4) . . . . ?
O3 C23 C34 N5 166.8(4) . . . . ?
C21 C23 C34 N5 -12.1(6) . . . . ?
O3 C23 C34 C33 -11.6(7) . . . . ?
C21 C23 C34 C33 169.6(4) . . . . ?
